data_7053547
loop_
_publ_author_name
'Fukazawa, Aiko'
'Ichihashi, Yasunori'
'Yamaguchi, Shigehiro'

_publ_section_title
;
 Intense fluorescence of 1-aryl-2,3,4,5-tetraphenylphosphole oxides in the
 crystalline state
;
_journal_issue 8
_journal_name_full 'New Journal of Chemistry'
_journal_page_first 1537
_journal_paper_doi 10.1039/c0nj00155d
_journal_volume 34
_journal_year 2010
_chemical_formula_sum 'C35 H24 F3 O P'
_chemical_formula_weight 548.51
_chemical_melting_point 283
_chemical_name_common
;1-(4-trifluoromethyl)phenyl-2,3,4,5-tetraphenyl-1H-phosphole-
1-oxide
;
_chemical_name_systematic
;
1-(4-trifluoromethyl)phenyl-2,3,4,5-tetraphenyl-1H-phosphole-1-oxide
;
_space_group_IT_number 14
_symmetry_cell_setting monoclinic
_symmetry_space_group_name_Hall '-P 2yn'
_symmetry_space_group_name_H-M 'P 1 21/n 1'
_atom_sites_solution_hydrogens geom
_atom_sites_solution_primary direct
_atom_sites_solution_secondary difmap
_audit_creation_method SHELXL-97
_cell_angle_alpha 90.00
_cell_angle_beta 97.4377(14)
_cell_angle_gamma 90.00
_cell_formula_units_Z 4
_cell_length_a 6.2429(16)
_cell_length_b 21.249(5)
_cell_length_c 20.413(5)
_cell_measurement_temperature 84(2)
_cell_volume 2685.1(11)
_computing_cell_refinement 'CrystalClear 1.3.5 (Rigaku Corp)'
_computing_data_collection 'CrystalClear 1.3.5 (Rigaku Corp)'
_computing_data_reduction 'CrystalClear 1.3.5 (Rigaku Corp)'
_computing_molecular_graphics 'ORTEP 3 for windows'
_computing_publication_material 'SHELXL-97 (Sheldrick, 1997)'
_computing_structure_refinement 'SHELXL-97 (Sheldrick, 1997)'
_computing_structure_solution SIR97
_diffrn_ambient_temperature 84(2)
_diffrn_measured_fraction_theta_full 0.997
_diffrn_measured_fraction_theta_max 0.997
_diffrn_radiation_monochromator graphite
_diffrn_radiation_source 'rotating-anode X-ray tube'
_diffrn_radiation_type MoK\a
_diffrn_radiation_wavelength 0.71070
_diffrn_reflns_av_R_equivalents 0.0790
_diffrn_reflns_av_sigmaI/netI 0.0817
_diffrn_reflns_limit_h_max 7
_diffrn_reflns_limit_h_min -7
_diffrn_reflns_limit_k_max 25
_diffrn_reflns_limit_k_min -24
_diffrn_reflns_limit_l_max 19
_diffrn_reflns_limit_l_min -24
_diffrn_reflns_number 17965
_diffrn_reflns_theta_full 25.00
_diffrn_reflns_theta_max 25.00
_diffrn_reflns_theta_min 3.05
_exptl_absorpt_coefficient_mu 0.151
_exptl_absorpt_correction_T_max 0.9985
_exptl_absorpt_correction_T_min 0.9632
_exptl_absorpt_correction_type multi-scan
_exptl_crystal_colour 'pale yellow'
_exptl_crystal_density_diffrn 1.357
_exptl_crystal_density_method 'not measured'
_exptl_crystal_description block
_exptl_crystal_F_000 1136
_exptl_crystal_size_max 0.25
_exptl_crystal_size_mid 0.01
_exptl_crystal_size_min 0.01
_refine_diff_density_max 0.335
_refine_diff_density_min -0.357
_refine_diff_density_rms 0.082
_refine_ls_extinction_method none
_refine_ls_goodness_of_fit_ref 1.098
_refine_ls_hydrogen_treatment constr
_refine_ls_matrix_type full
_refine_ls_number_parameters 361
_refine_ls_number_reflns 4724
_refine_ls_number_restraints 0
_refine_ls_restrained_S_all 1.098
_refine_ls_R_factor_all 0.1138
_refine_ls_R_factor_gt 0.0775
_refine_ls_shift/su_max 0.000
_refine_ls_shift/su_mean 0.000
_refine_ls_structure_factor_coef Fsqd
_refine_ls_weighting_details 'calc w=1/[\s^2^(Fo^2^)+(0.0582P)^2^+4.5398P] where P=(Fo^2^+2Fc^2^)/3'
_refine_ls_weighting_scheme calc
_refine_ls_wR_factor_gt 0.1535
_refine_ls_wR_factor_ref 0.1761
_reflns_number_gt 3292
_reflns_number_total 4724
_reflns_threshold_expression >2sigma(I)
_cod_data_source_file c0nj00155d.txt
_cod_data_source_block ichi-5
_cod_original_sg_symbol_H-M P21/n
_cod_database_code 7053547

loop_
_symmetry_equiv_pos_as_xyz
'x, y, z'
'-x+1/2, y+1/2, -z+1/2'
'-x, -y, -z'
'x-1/2, -y-1/2, z-1/2'

loop_
_atom_site_label
_atom_site_type_symbol
_atom_site_fract_x
_atom_site_fract_y
_atom_site_fract_z
_atom_site_U_iso_or_equiv
_atom_site_adp_type
_atom_site_occupancy
_atom_site_symmetry_multiplicity
_atom_site_calc_flag
_atom_site_refinement_flags
P1 P 0.40192(16) 0.21972(5) 0.95088(5) 0.0157(3) Uani 1 1 d .
C1 C 0.3712(6) 0.18562(18) 1.03089(18) 0.0167(9) Uani 1 1 d .
C2 C 0.2429(6) 0.22403(18) 1.06123(18) 0.0162(8) Uani 1 1 d .
C3 C 0.1700(6) 0.28267(18) 1.02245(18) 0.0161(8) Uani 1 1 d .
C4 C 0.2475(6) 0.28814(18) 0.96415(18) 0.0158(8) Uani 1 1 d .
O1 O 0.6212(4) 0.22797(12) 0.93140(12) 0.0192(6) Uani 1 1 d .
C5 C 0.2297(6) 0.17305(17) 0.89095(18) 0.0150(8) Uani 1 1 d .
C6 C 0.0278(6) 0.15224(18) 0.90297(18) 0.0182(9) Uani 1 1 d .
H1 H -0.0237 0.1628 0.9434 0.022 Uiso 1 1 calc R
C7 C -0.0992(6) 0.11629(18) 0.85679(18) 0.0181(9) Uani 1 1 d .
H2 H -0.2363 0.1016 0.8656 0.022 Uiso 1 1 calc R
C8 C -0.0241(6) 0.10164(18) 0.79695(18) 0.0168(9) Uani 1 1 d .
C9 C 0.1742(6) 0.12297(19) 0.78365(19) 0.0209(9) Uani 1 1 d .
H3 H 0.2234 0.1133 0.7427 0.025 Uiso 1 1 calc R
C10 C 0.3023(6) 0.15893(18) 0.83081(18) 0.0173(9) Uani 1 1 d .
H4 H 0.4391 0.1738 0.8219 0.021 Uiso 1 1 calc R
C11 C -0.1623(6) 0.0609(2) 0.74866(19) 0.0218(9) Uani 1 1 d .
F1 F -0.3707(4) 0.07471(13) 0.74461(12) 0.0367(7) Uani 1 1 d .
F2 F -0.1067(4) 0.06412(12) 0.68770(11) 0.0318(6) Uani 1 1 d .
F3 F -0.1444(4) -0.00047(11) 0.76578(12) 0.0379(7) Uani 1 1 d .
C12 C 0.4787(6) 0.12584(18) 1.05248(18) 0.0178(9) Uani 1 1 d .
C13 C 0.6145(6) 0.09789(19) 1.0113(2) 0.0223(9) Uani 1 1 d .
H5 H 0.6323 0.1174 0.9705 0.027 Uiso 1 1 calc R
C14 C 0.7234(7) 0.04244(19) 1.0288(2) 0.0271(10) Uani 1 1 d .
H6 H 0.8152 0.0246 1.0001 0.033 Uiso 1 1 calc R
C15 C 0.6999(7) 0.0129(2) 1.0877(2) 0.0294(11) Uani 1 1 d .
H7 H 0.7764 -0.0248 1.1002 0.035 Uiso 1 1 calc R
C16 C 0.5620(8) 0.0394(2) 1.1280(2) 0.0343(12) Uani 1 1 d .
H8 H 0.5427 0.0188 1.1681 0.041 Uiso 1 1 calc R
C17 C 0.4519(7) 0.0946(2) 1.1118(2) 0.0284(10) Uani 1 1 d .
H9 H 0.3583 0.1116 1.1405 0.034 Uiso 1 1 calc R
C18 C 0.1827(6) 0.21722(18) 1.12969(18) 0.0158(8) Uani 1 1 d .
C19 C 0.0053(7) 0.1811(2) 1.1416(2) 0.0251(10) Uani 1 1 d .
H10 H -0.0772 0.1593 1.1062 0.030 Uiso 1 1 calc R
C20 C -0.0506(7) 0.1769(2) 1.2054(2) 0.0302(11) Uani 1 1 d .
H11 H -0.1714 0.1522 1.2135 0.036 Uiso 1 1 calc R
C21 C 0.0688(8) 0.20836(19) 1.2565(2) 0.0297(11) Uani 1 1 d .
H12 H 0.0288 0.2058 1.2998 0.036 Uiso 1 1 calc R
C22 C 0.2466(8) 0.2438(2) 1.2455(2) 0.0342(12) Uani 1 1 d .
H13 H 0.3293 0.2650 1.2812 0.041 Uiso 1 1 calc R
C23 C 0.3040(7) 0.24827(19) 1.1817(2) 0.0264(10) Uani 1 1 d .
H14 H 0.4259 0.2726 1.1739 0.032 Uiso 1 1 calc R
C24 C 0.0260(6) 0.33118(18) 1.04691(18) 0.0155(8) Uani 1 1 d .
C25 C -0.1737(6) 0.31428(19) 1.06555(18) 0.0177(9) Uani 1 1 d .
H15 H -0.2155 0.2713 1.0655 0.021 Uiso 1 1 calc R
C26 C -0.3117(6) 0.36068(19) 1.08425(18) 0.0198(9) Uani 1 1 d .
H16 H -0.4472 0.3490 1.0970 0.024 Uiso 1 1 calc R
C27 C -0.2535(7) 0.42355(19) 1.08440(19) 0.0217(9) Uani 1 1 d .
H17 H -0.3491 0.4550 1.0966 0.026 Uiso 1 1 calc R
C28 C -0.0533(7) 0.44014(18) 1.06646(19) 0.0204(9) Uani 1 1 d .
H18 H -0.0108 0.4831 1.0672 0.024 Uiso 1 1 calc R
C29 C 0.0847(6) 0.39429(18) 1.04753(18) 0.0189(9) Uani 1 1 d .
H19 H 0.2203 0.4061 1.0349 0.023 Uiso 1 1 calc R
C30 C 0.2115(6) 0.33839(18) 0.91421(18) 0.0184(9) Uani 1 1 d .
C31 C 0.0083(7) 0.3498(2) 0.8800(2) 0.0252(10) Uani 1 1 d .
H20 H -0.1115 0.3255 0.8895 0.030 Uiso 1 1 calc R
C32 C -0.0218(8) 0.3964(2) 0.8320(2) 0.0309(11) Uani 1 1 d .
H21 H -0.1609 0.4032 0.8081 0.037 Uiso 1 1 calc R
C33 C 0.1520(8) 0.4330(2) 0.8189(2) 0.0327(11) Uani 1 1 d .
H22 H 0.1310 0.4660 0.7874 0.039 Uiso 1 1 calc R
C34 C 0.3565(8) 0.42129(19) 0.8521(2) 0.0295(11) Uani 1 1 d .
H23 H 0.4763 0.4453 0.8418 0.035 Uiso 1 1 calc R
C35 C 0.3869(7) 0.37495(18) 0.8998(2) 0.0232(9) Uani 1 1 d .
H24 H 0.5268 0.3678 0.9230 0.028 Uiso 1 1 calc R

loop_
_atom_site_aniso_label
_atom_site_aniso_U_11
_atom_site_aniso_U_22
_atom_site_aniso_U_33
_atom_site_aniso_U_23
_atom_site_aniso_U_13
_atom_site_aniso_U_12
P1 0.0174(5) 0.0191(6) 0.0109(5) -0.0005(4) 0.0028(4) 0.0009(4)
C1 0.021(2) 0.021(2) 0.0083(19) -0.0001(16) -0.0001(16) 0.0005(16)
C2 0.017(2) 0.021(2) 0.0102(19) -0.0006(17) 0.0017(15) -0.0024(16)
C3 0.0143(19) 0.021(2) 0.0125(19) -0.0034(17) 0.0004(15) -0.0028(16)
C4 0.018(2) 0.020(2) 0.0093(19) -0.0008(16) 0.0021(15) 0.0005(16)
O1 0.0159(14) 0.0273(16) 0.0154(14) -0.0028(12) 0.0057(11) -0.0014(12)
C5 0.018(2) 0.017(2) 0.0108(19) -0.0005(16) 0.0028(16) 0.0020(16)
C6 0.021(2) 0.025(2) 0.0084(19) -0.0007(17) 0.0047(16) 0.0017(17)
C7 0.016(2) 0.024(2) 0.015(2) 0.0048(17) 0.0038(16) -0.0029(16)
C8 0.020(2) 0.019(2) 0.0113(19) -0.0005(16) 0.0007(16) 0.0065(16)
C9 0.022(2) 0.031(2) 0.011(2) -0.0020(18) 0.0061(16) 0.0047(18)
C10 0.018(2) 0.022(2) 0.0114(19) -0.0019(17) 0.0028(16) -0.0005(16)
C11 0.024(2) 0.030(3) 0.014(2) -0.0019(18) 0.0084(17) 0.0008(18)
F1 0.0158(13) 0.0597(18) 0.0339(15) -0.0245(13) 0.0008(11) -0.0004(12)
F2 0.0319(15) 0.0508(16) 0.0134(12) -0.0078(12) 0.0053(10) -0.0074(12)
F3 0.0547(19) 0.0275(15) 0.0298(15) -0.0034(12) -0.0003(13) -0.0087(13)
C12 0.020(2) 0.021(2) 0.012(2) -0.0023(17) -0.0014(16) 0.0032(17)
C13 0.023(2) 0.026(2) 0.018(2) 0.0029(18) 0.0038(17) 0.0029(18)
C14 0.030(3) 0.024(2) 0.027(2) 0.000(2) 0.004(2) 0.0068(19)
C15 0.040(3) 0.021(2) 0.025(2) -0.002(2) -0.004(2) 0.008(2)
C16 0.055(3) 0.033(3) 0.015(2) 0.003(2) 0.004(2) 0.011(2)
C17 0.039(3) 0.027(2) 0.020(2) 0.0025(19) 0.006(2) 0.012(2)
C18 0.019(2) 0.019(2) 0.0091(19) 0.0005(16) 0.0033(15) 0.0032(16)
C19 0.020(2) 0.039(3) 0.016(2) -0.002(2) 0.0012(17) -0.0029(19)
C20 0.024(2) 0.048(3) 0.021(2) 0.013(2) 0.0087(19) 0.000(2)
C21 0.052(3) 0.026(2) 0.014(2) 0.0041(19) 0.016(2) 0.010(2)
C22 0.065(4) 0.027(3) 0.012(2) -0.0036(19) 0.007(2) -0.009(2)
C23 0.040(3) 0.021(2) 0.019(2) 0.0011(19) 0.006(2) -0.0072(19)
C24 0.017(2) 0.019(2) 0.0106(19) -0.0002(16) 0.0004(15) 0.0021(16)
C25 0.020(2) 0.022(2) 0.012(2) -0.0008(17) 0.0042(16) -0.0021(17)
C26 0.020(2) 0.026(2) 0.013(2) 0.0012(18) 0.0026(16) 0.0009(17)
C27 0.027(2) 0.022(2) 0.017(2) -0.0040(18) 0.0045(18) 0.0064(18)
C28 0.028(2) 0.014(2) 0.018(2) -0.0019(17) 0.0038(18) 0.0012(17)
C29 0.019(2) 0.026(2) 0.012(2) -0.0007(18) 0.0049(16) 0.0001(17)
C30 0.022(2) 0.023(2) 0.0111(19) -0.0035(17) 0.0042(16) 0.0060(17)
C31 0.028(2) 0.032(2) 0.015(2) 0.0037(19) 0.0016(18) 0.0053(19)
C32 0.046(3) 0.027(3) 0.017(2) 0.003(2) -0.004(2) 0.009(2)
C33 0.062(3) 0.022(2) 0.016(2) 0.0030(19) 0.009(2) 0.007(2)
C34 0.051(3) 0.021(2) 0.022(2) 0.0003(19) 0.023(2) 0.005(2)
C35 0.031(2) 0.023(2) 0.017(2) -0.0040(19) 0.0065(18) 0.0000(18)

loop_
_atom_type_symbol
_atom_type_description
_atom_type_scat_dispersion_real
_atom_type_scat_dispersion_imag
_atom_type_scat_source
C C 0.0033 0.0016 'International Tables Vol C Tables 4.2.6.8 and 6.1.1.4'
H H 0.0000 0.0000 'International Tables Vol C Tables 4.2.6.8 and 6.1.1.4'
O O 0.0106 0.0060 'International Tables Vol C Tables 4.2.6.8 and 6.1.1.4'
F F 0.0171 0.0103 'International Tables Vol C Tables 4.2.6.8 and 6.1.1.4'
P P 0.1023 0.0942 'International Tables Vol C Tables 4.2.6.8 and 6.1.1.4'

loop_
_geom_angle_atom_site_label_1
_geom_angle_atom_site_label_2
_geom_angle_atom_site_label_3
_geom_angle
O1 P1 C4 118.66(17)
O1 P1 C5 111.73(16)
C4 P1 C5 105.23(18)
O1 P1 C1 119.70(17)
C4 P1 C1 93.81(17)
C5 P1 C1 105.39(18)
C2 C1 C12 131.1(4)
C2 C1 P1 108.0(3)
C12 C1 P1 120.9(3)
C1 C2 C18 127.2(4)
C1 C2 C3 114.4(3)
C18 C2 C3 118.2(3)
C4 C3 C24 122.4(3)
C4 C3 C2 114.5(3)
C24 C3 C2 123.0(3)
C3 C4 C30 129.4(4)
C3 C4 P1 109.1(3)
C30 C4 P1 121.5(3)
C6 C5 C10 119.5(4)
C6 C5 P1 121.8(3)
C10 C5 P1 118.6(3)
C7 C6 C5 120.7(3)
C7 C6 H1 119.7
C5 C6 H1 119.7
C6 C7 C8 119.4(4)
C6 C7 H2 120.3
C8 C7 H2 120.3
C9 C8 C7 120.7(4)
C9 C8 C11 121.1(3)
C7 C8 C11 118.3(3)
C8 C9 C10 119.5(4)
C8 C9 H3 120.2
C10 C9 H3 120.2
C5 C10 C9 120.1(4)
C5 C10 H4 119.9
C9 C10 H4 119.9
F1 C11 F2 107.5(3)
F1 C11 F3 106.1(3)
F2 C11 F3 105.5(3)
F1 C11 C8 112.9(3)
F2 C11 C8 112.7(3)
F3 C11 C8 111.5(3)
C13 C12 C17 117.7(4)
C13 C12 C1 118.2(3)
C17 C12 C1 124.2(3)
C14 C13 C12 121.4(4)
C14 C13 H5 119.3
C12 C13 H5 119.3
C15 C14 C13 120.6(4)
C15 C14 H6 119.7
C13 C14 H6 119.7
C14 C15 C16 118.4(4)
C14 C15 H7 120.8
C16 C15 H7 120.8
C17 C16 C15 122.2(4)
C17 C16 H8 118.9
C15 C16 H8 118.9
C16 C17 C12 119.7(4)
C16 C17 H9 120.1
C12 C17 H9 120.1
C23 C18 C19 119.7(4)
C23 C18 C2 119.3(4)
C19 C18 C2 121.0(3)
C20 C19 C18 119.9(4)
C20 C19 H10 120.1
C18 C19 H10 120.1
C21 C20 C19 120.1(4)
C21 C20 H11 120.0
C19 C20 H11 120.0
C20 C21 C22 120.6(4)
C20 C21 H12 119.7
C22 C21 H12 119.7
C21 C22 C23 119.8(4)
C21 C22 H13 120.1
C23 C22 H13 120.1
C18 C23 C22 120.0(4)
C18 C23 H14 120.0
C22 C23 H14 120.0
C29 C24 C25 119.3(3)
C29 C24 C3 119.9(3)
C25 C24 C3 120.7(3)
C26 C25 C24 119.8(4)
C26 C25 H15 120.1
C24 C25 H15 120.1
C27 C26 C25 120.8(4)
C27 C26 H16 119.6
C25 C26 H16 119.6
C26 C27 C28 119.2(4)
C26 C27 H17 120.4
C28 C27 H17 120.4
C29 C28 C27 120.4(4)
C29 C28 H18 119.8
C27 C28 H18 119.8
C28 C29 C24 120.5(4)
C28 C29 H19 119.8
C24 C29 H19 119.8
C31 C30 C35 119.0(4)
C31 C30 C4 121.5(4)
C35 C30 C4 119.5(4)
C30 C31 C32 120.8(4)
C30 C31 H20 119.6
C32 C31 H20 119.6
C33 C32 C31 119.8(4)
C33 C32 H21 120.1
C31 C32 H21 120.1
C34 C33 C32 120.0(4)
C34 C33 H22 120.0
C32 C33 H22 120.0
C35 C34 C33 120.3(4)
C35 C34 H23 119.8
C33 C34 H23 119.8
C34 C35 C30 120.2(4)
C34 C35 H24 119.9
C30 C35 H24 119.9

loop_
_geom_bond_atom_site_label_1
_geom_bond_atom_site_label_2
_geom_bond_distance
P1 O1 1.485(3)
P1 C4 1.784(4)
P1 C5 1.816(4)
P1 C1 1.819(4)
C1 C2 1.349(5)
C1 C12 1.477(5)
C2 C18 1.500(5)
C2 C3 1.514(5)
C3 C4 1.346(5)
C3 C24 1.496(5)
C4 C30 1.473(5)
C5 C6 1.387(5)
C5 C10 1.395(5)
C6 C7 1.381(5)
C6 H1 0.9500
C7 C8 1.399(5)
C7 H2 0.9500
C8 C9 1.378(5)
C8 C11 1.499(5)
C9 C10 1.397(5)
C9 H3 0.9500
C10 H4 0.9500
C11 F1 1.326(4)
C11 F2 1.336(4)
C11 F3 1.351(5)
C12 C13 1.402(5)
C12 C17 1.409(6)
C13 C14 1.384(6)
C13 H5 0.9500
C14 C15 1.380(6)
C14 H6 0.9500
C15 C16 1.386(6)
C15 H7 0.9500
C16 C17 1.379(6)
C16 H8 0.9500
C17 H9 0.9500
C18 C23 1.388(6)
C18 C19 1.394(5)
C19 C20 1.394(6)
C19 H10 0.9500
C20 C21 1.376(6)
C20 H11 0.9500
C21 C22 1.384(6)
C21 H12 0.9500
C22 C23 1.398(6)
C22 H13 0.9500
C23 H14 0.9500
C24 C29 1.390(5)
C24 C25 1.397(5)
C25 C26 1.394(5)
C25 H15 0.9500
C26 C27 1.384(6)
C26 H16 0.9500
C27 C28 1.393(6)
C27 H17 0.9500
C28 C29 1.388(5)
C28 H18 0.9500
C29 H19 0.9500
C30 C31 1.388(6)
C30 C35 1.404(6)
C31 C32 1.389(6)
C31 H20 0.9500
C32 C33 1.388(6)
C32 H21 0.9500
C33 C34 1.388(7)
C33 H22 0.9500
C34 C35 1.382(6)
C34 H23 0.9500
C35 H24 0.9500

loop_
_geom_torsion_atom_site_label_1
_geom_torsion_atom_site_label_2
_geom_torsion_atom_site_label_3
_geom_torsion_atom_site_label_4
_geom_torsion
O1 P1 C1 C2 129.2(3)
C4 P1 C1 C2 2.9(3)
C5 P1 C1 C2 -104.0(3)
O1 P1 C1 C12 -50.7(4)
C4 P1 C1 C12 -176.9(3)
C5 P1 C1 C12 76.1(3)
C12 C1 C2 C18 3.7(7)
P1 C1 C2 C18 -176.2(3)
C12 C1 C2 C3 178.2(4)
P1 C1 C2 C3 -1.6(4)
C1 C2 C3 C4 -1.1(5)
C18 C2 C3 C4 174.0(3)
C1 C2 C3 C24 179.6(3)
C18 C2 C3 C24 -5.3(5)
C24 C3 C4 C30 -0.5(6)
C2 C3 C4 C30 -179.8(4)
C24 C3 C4 P1 -177.4(3)
C2 C3 C4 P1 3.3(4)
O1 P1 C4 C3 -130.6(3)
C5 P1 C4 C3 103.5(3)
C1 P1 C4 C3 -3.5(3)
O1 P1 C4 C30 52.2(4)
C5 P1 C4 C30 -73.7(3)
C1 P1 C4 C30 179.3(3)
O1 P1 C5 C6 171.3(3)
C4 P1 C5 C6 -58.6(4)
C1 P1 C5 C6 39.8(4)
O1 P1 C5 C10 -9.8(4)
C4 P1 C5 C10 120.2(3)
C1 P1 C5 C10 -141.4(3)
C10 C5 C6 C7 1.8(6)
P1 C5 C6 C7 -179.4(3)
C5 C6 C7 C8 -1.0(6)
C6 C7 C8 C9 -0.3(6)
C6 C7 C8 C11 178.1(4)
C7 C8 C9 C10 0.8(6)
C11 C8 C9 C10 -177.6(4)
C6 C5 C10 C9 -1.3(6)
P1 C5 C10 C9 179.8(3)
C8 C9 C10 C5 0.1(6)
C9 C8 C11 F1 -141.0(4)
C7 C8 C11 F1 40.6(5)
C9 C8 C11 F2 -18.9(5)
C7 C8 C11 F2 162.7(3)
C9 C8 C11 F3 99.6(4)
C7 C8 C11 F3 -78.8(4)
C2 C1 C12 C13 -176.3(4)
P1 C1 C12 C13 3.5(5)
C2 C1 C12 C17 4.3(7)
P1 C1 C12 C17 -175.9(3)
C17 C12 C13 C14 -1.7(6)
C1 C12 C13 C14 178.9(4)
C12 C13 C14 C15 0.3(7)
C13 C14 C15 C16 1.1(7)
C14 C15 C16 C17 -1.3(7)
C15 C16 C17 C12 -0.1(7)
C13 C12 C17 C16 1.6(6)
C1 C12 C17 C16 -179.1(4)
C1 C2 C18 C23 93.7(5)
C3 C2 C18 C23 -80.7(5)
C1 C2 C18 C19 -87.3(5)
C3 C2 C18 C19 98.3(4)
C23 C18 C19 C20 0.7(6)
C2 C18 C19 C20 -178.3(4)
C18 C19 C20 C21 0.0(7)
C19 C20 C21 C22 -0.8(7)
C20 C21 C22 C23 0.8(7)
C19 C18 C23 C22 -0.7(6)
C2 C18 C23 C22 178.3(4)
C21 C22 C23 C18 0.0(7)
C4 C3 C24 C29 -50.3(5)
C2 C3 C24 C29 128.9(4)
C4 C3 C24 C25 125.8(4)
C2 C3 C24 C25 -55.0(5)
C29 C24 C25 C26 0.2(6)
C3 C24 C25 C26 -176.0(3)
C24 C25 C26 C27 0.2(6)
C25 C26 C27 C28 -0.9(6)
C26 C27 C28 C29 1.1(6)
C27 C28 C29 C24 -0.7(6)
C25 C24 C29 C28 0.0(6)
C3 C24 C29 C28 176.2(4)
C3 C4 C30 C31 -64.8(6)
P1 C4 C30 C31 111.8(4)
C3 C4 C30 C35 116.4(5)
P1 C4 C30 C35 -67.0(5)
C35 C30 C31 C32 0.3(6)
C4 C30 C31 C32 -178.5(4)
C30 C31 C32 C33 -1.4(6)
C31 C32 C33 C34 2.5(6)
C32 C33 C34 C35 -2.5(6)
C33 C34 C35 C30 1.4(6)
C31 C30 C35 C34 -0.3(6)
C4 C30 C35 C34 178.5(4)
